data_1502471
loop_
_publ_author_name
'Wang, Yazhou'
'Feng, Xiangqing'
'Du, Haifeng'

_publ_section_title
;
 Kinetic resolution of hindered Morita-Baylis-Hillman adducts by
 Rh(I)-catalyzed asymmetric 1,4-addition/\b-hydroxyelimination.
;
_journal_issue 18
_journal_name_full 'Organic letters'
_journal_page_first 4954
_journal_page_last 4957
_journal_paper_doi 10.1021/ol202069e
_journal_volume 13
_journal_year 2011
_chemical_absolute_configuration ad
_chemical_formula_moiety 'C18 H15 Cl O'
_chemical_formula_sum 'C18 H15 Cl O'
_chemical_formula_weight 282.75
_chemical_name_systematic
; 
 ? 
;
_space_group_IT_number 4
_symmetry_cell_setting monoclinic
_symmetry_space_group_name_Hall 'P 2yb'
_symmetry_space_group_name_H-M 'P 1 21 1'
_atom_sites_solution_hydrogens geom
_atom_sites_solution_primary direct
_atom_sites_solution_secondary difmap
_audit_creation_method SHELXL-97
_cell_angle_alpha 90.00
_cell_angle_beta 92.998(7)
_cell_angle_gamma 90.00
_cell_formula_units_Z 2
_cell_length_a 6.025(3)
_cell_length_b 8.067(3)
_cell_length_c 14.859(6)
_cell_measurement_reflns_used 2512
_cell_measurement_temperature 173(2)
_cell_measurement_theta_max 27.48
_cell_measurement_theta_min 2.52
_cell_volume 721.2(5)
_computing_cell_refinement 'CrystalClear (Rigaku Inc., 2007)'
_computing_data_collection 'CrystalClear (Rigaku Inc., 2007)'
_computing_data_reduction 'CrystalClear (Rigaku Inc., 2007)'
_computing_molecular_graphics 'XP in Siemens SHELXTL (Sheldrick, 1994)'
_computing_publication_material 'SHELX97 (Sheldrick, 1997)'
_computing_structure_refinement 'SHELXL-97 (Sheldrick, 1997)'
_computing_structure_solution 'SHELXS-97 (Sheldrick, 1990)'
_diffrn_ambient_temperature 173(2)
_diffrn_measured_fraction_theta_full 0.997
_diffrn_measured_fraction_theta_max 0.997
_diffrn_measurement_device_type 'Saturn724+ CCD'
_diffrn_measurement_method '\w scans at fixed \c = 45\%'
_diffrn_radiation_monochromator graphite
_diffrn_radiation_source 'sealed tube'
_diffrn_radiation_type MoK\a
_diffrn_radiation_wavelength 0.71073
_diffrn_reflns_av_R_equivalents 0.0477
_diffrn_reflns_av_sigmaI/netI 0.0486
_diffrn_reflns_limit_h_max 7
_diffrn_reflns_limit_h_min -7
_diffrn_reflns_limit_k_max 9
_diffrn_reflns_limit_k_min -10
_diffrn_reflns_limit_l_max 19
_diffrn_reflns_limit_l_min -19
_diffrn_reflns_number 8039
_diffrn_reflns_theta_full 27.50
_diffrn_reflns_theta_max 27.50
_diffrn_reflns_theta_min 1.37
_exptl_absorpt_coefficient_mu 0.257
_exptl_absorpt_correction_T_max 0.9649
_exptl_absorpt_correction_T_min 0.8822
_exptl_absorpt_correction_type multi-scan
_exptl_absorpt_process_details 'CrystalClear (Rigaku Inc., 2007)'
_exptl_crystal_colour colorless
_exptl_crystal_density_diffrn 1.302
_exptl_crystal_density_method 'not measured'
_exptl_crystal_description plate
_exptl_crystal_F_000 296
_exptl_crystal_size_max 0.50
_exptl_crystal_size_mid 0.44
_exptl_crystal_size_min 0.14
_refine_diff_density_max 0.208
_refine_diff_density_min -0.234
_refine_diff_density_rms 0.056
_refine_ls_abs_structure_details 'Flack H D (1983), Acta Cryst. A39, 876-881'
_refine_ls_abs_structure_Flack 0.00(10)
_refine_ls_extinction_method none
_refine_ls_goodness_of_fit_ref 1.093
_refine_ls_hydrogen_treatment constr
_refine_ls_matrix_type full
_refine_ls_number_parameters 181
_refine_ls_number_reflns 3214
_refine_ls_number_restraints 1
_refine_ls_restrained_S_all 1.093
_refine_ls_R_factor_all 0.0604
_refine_ls_R_factor_gt 0.0553
_refine_ls_shift/su_max 0.001
_refine_ls_shift/su_mean 0.000
_refine_ls_structure_factor_coef Fsqd
_refine_ls_weighting_details 'calc w=1/[\s^2^(Fo^2^)+(0.0510P)^2^+0.3560P] where P=(Fo^2^+2Fc^2^)/3'
_refine_ls_weighting_scheme calc
_refine_ls_wR_factor_gt 0.1345
_refine_ls_wR_factor_ref 0.1400
_reflns_number_gt 2970
_reflns_number_total 3214
_reflns_threshold_expression >2sigma(I)
_cod_data_source_file ol202069e_si_001.cif
_cod_data_source_block sa1306
_cod_original_sg_symbol_H-M P2(1)
_cod_database_code 1502471

loop_
_symmetry_equiv_pos_as_xyz
'x, y, z'
'-x, y+1/2, -z'

loop_
_atom_site_label
_atom_site_type_symbol
_atom_site_fract_x
_atom_site_fract_y
_atom_site_fract_z
_atom_site_U_iso_or_equiv
_atom_site_adp_type
_atom_site_occupancy
_atom_site_symmetry_multiplicity
_atom_site_calc_flag
_atom_site_refinement_flags
Cl1 Cl 0.05896(16) 0.80816(13) 0.62069(5) 0.0599(3) Uani 1 1 d .
O1 O 0.8345(3) 0.6967(3) 0.13544(17) 0.0456(6) Uani 1 1 d .
C1 C 0.6605(5) 0.7739(3) 0.1250(2) 0.0349(6) Uani 1 1 d .
C2 C 0.5062(4) 0.8126(4) 0.19752(17) 0.0289(5) Uani 1 1 d .
C3 C 0.2998(5) 0.8938(3) 0.15471(18) 0.0294(6) Uani 1 1 d .
H3A H 0.1656 0.8381 0.1776 0.035 Uiso 1 1 calc R
C4 C 0.3141(5) 0.8532(4) 0.05297(19) 0.0375(7) Uani 1 1 d .
H4A H 0.2376 0.7474 0.0379 0.045 Uiso 1 1 calc R
H4B H 0.2448 0.9424 0.0154 0.045 Uiso 1 1 calc R
C5 C 0.5616(5) 0.8400(4) 0.0374(2) 0.0418(7) Uani 1 1 d .
H5A H 0.5884 0.7632 -0.0128 0.050 Uiso 1 1 calc R
H5B H 0.6247 0.9499 0.0237 0.050 Uiso 1 1 calc R
C6 C 0.5577(5) 0.7679(3) 0.28304(19) 0.0331(6) Uani 1 1 d .
H6A H 0.6999 0.7182 0.2928 0.040 Uiso 1 1 calc R
C7 C 0.4293(5) 0.7835(4) 0.36394(18) 0.0338(6) Uani 1 1 d .
C8 C 0.5157(6) 0.7080(4) 0.4430(2) 0.0431(7) Uani 1 1 d .
H8A H 0.6540 0.6516 0.4425 0.052 Uiso 1 1 calc R
C9 C 0.4043(6) 0.7136(5) 0.5218(2) 0.0515(9) Uani 1 1 d .
H9A H 0.4647 0.6613 0.5749 0.062 Uiso 1 1 calc R
C10 C 0.2027(6) 0.7967(4) 0.52237(19) 0.0419(7) Uani 1 1 d .
C11 C 0.1143(6) 0.8744(4) 0.4457(2) 0.0421(7) Uani 1 1 d .
H11A H -0.0234 0.9316 0.4468 0.051 Uiso 1 1 calc R
C12 C 0.2289(5) 0.8680(4) 0.3673(2) 0.0385(7) Uani 1 1 d .
H12A H 0.1692 0.9225 0.3148 0.046 Uiso 1 1 calc R
C13 C 0.2816(5) 1.0797(3) 0.17066(17) 0.0277(6) Uani 1 1 d .
C14 C 0.0810(5) 1.1570(4) 0.14567(19) 0.0329(6) Uani 1 1 d .
H14A H -0.0382 1.0932 0.1195 0.039 Uiso 1 1 calc R
C15 C 0.0525(5) 1.3266(4) 0.15846(19) 0.0345(6) Uani 1 1 d .
H15A H -0.0856 1.3777 0.1418 0.041 Uiso 1 1 calc R
C16 C 0.2262(5) 1.4200(4) 0.1955(2) 0.0370(7) Uani 1 1 d .
H16A H 0.2084 1.5358 0.2042 0.044 Uiso 1 1 calc R
C17 C 0.4261(5) 1.3444(4) 0.2201(2) 0.0373(7) Uani 1 1 d .
H17A H 0.5455 1.4088 0.2456 0.045 Uiso 1 1 calc R
C18 C 0.4545(5) 1.1746(4) 0.2078(2) 0.0329(6) Uani 1 1 d .
H18A H 0.5927 1.1240 0.2250 0.039 Uiso 1 1 calc R

loop_
_atom_site_aniso_label
_atom_site_aniso_U_11
_atom_site_aniso_U_22
_atom_site_aniso_U_33
_atom_site_aniso_U_23
_atom_site_aniso_U_13
_atom_site_aniso_U_12
Cl1 0.0687(6) 0.0777(7) 0.0341(4) 0.0012(4) 0.0100(4) -0.0125(5)
O1 0.0342(11) 0.0455(12) 0.0576(14) -0.0057(11) 0.0063(10) 0.0026(10)
C1 0.0308(14) 0.0286(14) 0.0455(16) -0.0046(12) 0.0031(11) -0.0031(11)
C2 0.0277(12) 0.0274(12) 0.0314(12) 0.0004(11) -0.0004(10) -0.0010(11)
C3 0.0329(14) 0.0247(13) 0.0305(14) -0.0018(10) 0.0012(11) -0.0019(10)
C4 0.0465(17) 0.0352(15) 0.0304(14) -0.0078(12) -0.0021(12) 0.0035(13)
C5 0.0512(18) 0.0416(18) 0.0334(15) -0.0042(13) 0.0095(13) 0.0001(14)
C6 0.0314(13) 0.0273(13) 0.0400(15) 0.0007(11) -0.0024(11) 0.0037(11)
C7 0.0372(14) 0.0306(15) 0.0333(14) 0.0019(12) -0.0011(11) -0.0027(12)
C8 0.0467(18) 0.0429(17) 0.0392(17) 0.0070(13) -0.0019(14) 0.0029(14)
C9 0.060(2) 0.057(2) 0.0366(18) 0.0106(15) -0.0062(15) 0.0029(17)
C10 0.0543(18) 0.0401(17) 0.0312(14) 0.0003(14) 0.0022(12) -0.0099(15)
C11 0.0412(16) 0.0478(18) 0.0373(16) -0.0010(13) 0.0026(13) 0.0001(14)
C12 0.0420(16) 0.0408(16) 0.0323(15) 0.0051(12) -0.0008(12) 0.0042(13)
C13 0.0334(14) 0.0244(13) 0.0254(13) 0.0014(10) 0.0025(11) 0.0002(10)
C14 0.0313(14) 0.0349(15) 0.0322(14) -0.0010(12) -0.0018(11) 0.0002(12)
C15 0.0341(14) 0.0357(15) 0.0334(14) 0.0020(12) 0.0002(11) 0.0061(12)
C16 0.0449(17) 0.0280(14) 0.0379(16) -0.0024(12) 0.0014(13) 0.0031(12)
C17 0.0387(15) 0.0295(15) 0.0433(16) -0.0042(12) -0.0039(12) -0.0017(12)
C18 0.0285(13) 0.0333(15) 0.0365(14) 0.0005(12) -0.0015(11) 0.0035(11)

loop_
_atom_type_symbol
_atom_type_description
_atom_type_scat_dispersion_real
_atom_type_scat_dispersion_imag
_atom_type_scat_source
C C 0.0033 0.0016 'International Tables Vol C Tables 4.2.6.8 and 6.1.1.4'
H H 0.0000 0.0000 'International Tables Vol C Tables 4.2.6.8 and 6.1.1.4'
O O 0.0106 0.0060 'International Tables Vol C Tables 4.2.6.8 and 6.1.1.4'
Cl Cl 0.1484 0.1585 'International Tables Vol C Tables 4.2.6.8 and 6.1.1.4'

loop_
_geom_angle_atom_site_label_1
_geom_angle_atom_site_label_2
_geom_angle_atom_site_label_3
_geom_angle
O1 C1 C2 125.3(3)
O1 C1 C5 126.2(3)
C2 C1 C5 108.5(2)
C6 C2 C1 120.3(2)
C6 C2 C3 131.1(2)
C1 C2 C3 108.4(2)
C2 C3 C13 115.1(2)
C2 C3 C4 103.4(2)
C13 C3 C4 111.5(2)
C2 C3 H3A 108.9
C13 C3 H3A 108.9
C4 C3 H3A 108.9
C5 C4 C3 105.5(2)
C5 C4 H4A 110.7
C3 C4 H4A 110.7
C5 C4 H4B 110.7
C3 C4 H4B 110.7
H4A C4 H4B 108.8
C1 C5 C4 103.9(2)
C1 C5 H5A 111.0
C4 C5 H5A 111.0
C1 C5 H5B 111.0
C4 C5 H5B 111.0
H5A C5 H5B 109.0
C2 C6 C7 130.3(3)
C2 C6 H6A 114.9
C7 C6 H6A 114.9
C12 C7 C8 118.0(3)
C12 C7 C6 124.6(3)
C8 C7 C6 117.5(3)
C9 C8 C7 121.5(3)
C9 C8 H8A 119.3
C7 C8 H8A 119.3
C8 C9 C10 119.0(3)
C8 C9 H9A 120.5
C10 C9 H9A 120.5
C11 C10 C9 120.9(3)
C11 C10 Cl1 118.7(3)
C9 C10 Cl1 120.3(2)
C10 C11 C12 119.2(3)
C10 C11 H11A 120.4
C12 C11 H11A 120.4
C11 C12 C7 121.4(3)
C11 C12 H12A 119.3
C7 C12 H12A 119.3
C18 C13 C14 118.8(2)
C18 C13 C3 123.3(2)
C14 C13 C3 117.9(2)
C15 C14 C13 121.0(3)
C15 C14 H14A 119.5
C13 C14 H14A 119.5
C16 C15 C14 119.6(3)
C16 C15 H15A 120.2
C14 C15 H15A 120.2
C15 C16 C17 119.8(3)
C15 C16 H16A 120.1
C17 C16 H16A 120.1
C16 C17 C18 120.7(3)
C16 C17 H17A 119.6
C18 C17 H17A 119.6
C13 C18 C17 120.1(3)
C13 C18 H18A 120.0
C17 C18 H18A 120.0

loop_
_geom_bond_atom_site_label_1
_geom_bond_atom_site_label_2
_geom_bond_distance
Cl1 C10 1.739(3)
O1 C1 1.222(3)
C1 C2 1.493(4)
C1 C5 1.501(4)
C2 C6 1.342(4)
C2 C3 1.515(4)
C3 C13 1.523(4)
C3 C4 1.553(4)
C3 H3A 1.0000
C4 C5 1.524(4)
C4 H4A 0.9900
C4 H4B 0.9900
C5 H5A 0.9900
C5 H5B 0.9900
C6 C7 1.469(4)
C6 H6A 0.9500
C7 C12 1.390(4)
C7 C8 1.400(4)
C8 C9 1.380(5)
C8 H8A 0.9500
C9 C10 1.388(5)
C9 H9A 0.9500
C10 C11 1.382(4)
C11 C12 1.386(4)
C11 H11A 0.9500
C12 H12A 0.9500
C13 C18 1.385(4)
C13 C14 1.394(4)
C14 C15 1.393(4)
C14 H14A 0.9500
C15 C16 1.381(4)
C15 H15A 0.9500
C16 C17 1.382(4)
C16 H16A 0.9500
C17 C18 1.393(4)
C17 H17A 0.9500
C18 H18A 0.9500

loop_
_geom_torsion_atom_site_label_1
_geom_torsion_atom_site_label_2
_geom_torsion_atom_site_label_3
_geom_torsion_atom_site_label_4
_geom_torsion
O1 C1 C2 C6 2.7(4)
C5 C1 C2 C6 -179.3(3)
O1 C1 C2 C3 -174.1(3)
C5 C1 C2 C3 3.9(3)
C6 C2 C3 C13 77.6(4)
C1 C2 C3 C13 -106.0(3)
C6 C2 C3 C4 -160.5(3)
C1 C2 C3 C4 15.8(3)
C2 C3 C4 C5 -29.5(3)
C13 C3 C4 C5 94.7(3)
O1 C1 C5 C4 155.6(3)
C2 C1 C5 C4 -22.3(3)
C3 C4 C5 C1 32.0(3)
C1 C2 C6 C7 -176.1(3)
C3 C2 C6 C7 -0.1(5)
C2 C6 C7 C12 -7.3(5)
C2 C6 C7 C8 172.8(3)
C12 C7 C8 C9 1.3(5)
C6 C7 C8 C9 -178.8(3)
C7 C8 C9 C10 -0.3(5)
C8 C9 C10 C11 -0.6(5)
C8 C9 C10 Cl1 -179.4(3)
C9 C10 C11 C12 0.3(5)
Cl1 C10 C11 C12 179.1(2)
C10 C11 C12 C7 0.8(5)
C8 C7 C12 C11 -1.6(4)
C6 C7 C12 C11 178.5(3)
C2 C3 C13 C18 10.6(4)
C4 C3 C13 C18 -106.8(3)
C2 C3 C13 C14 -170.0(2)
C4 C3 C13 C14 72.6(3)
C18 C13 C14 C15 -0.7(4)
C3 C13 C14 C15 179.9(3)
C13 C14 C15 C16 0.7(4)
C14 C15 C16 C17 -0.4(4)
C15 C16 C17 C18 0.0(5)
C14 C13 C18 C17 0.3(4)
C3 C13 C18 C17 179.7(3)
C16 C17 C18 C13 0.1(5)
